data_7128101
loop_
_publ_author_name
'Li, Qi'
'Wei, Yongge'

_publ_section_title
;
 Unprecedented monofunctionalized \b-Anderson clusters:
 [R<sub>1</sub>R<sub>2</sub>C(CH<sub>2</sub>O)<sub>2</sub>Mn<sup>IV</sup>W<sub>6</sub>O<sub>22</sub>]<sup>6-</sup>,
 a class of potential candidates for new inorganic linkers.
;
_journal_issue 32
_journal_name_full 'Chemical communications (Cambridge, England)'
_journal_page_first 3865
_journal_page_last 3868
_journal_paper_doi 10.1039/d1cc00563d
_journal_volume 57
_journal_year 2021
_chemical_formula_moiety 'C4 H10 K3.67 Mn N Na1.33 O32.67 W6, 0.33(O)'
_chemical_formula_sum 'C4 H28 K3.67 Mn N Na1.33 O33 W6'
_chemical_formula_weight 1950.35
_space_group_crystal_system monoclinic
_space_group_IT_number 13
_space_group_name_Hall '-P 2yc'
_space_group_name_H-M_alt 'P 1 2/c 1'
_atom_sites_solution_hydrogens geom
_audit_creation_date 2020-09-01
_audit_creation_method
;
Olex2 1.2
(compiled 2018.05.29 svn.r3508 for OlexSys, GUI svn.r5506)
;
_audit_update_record
;
2020-09-01 deposited with the CCDC.	2021-03-19 downloaded from the CCDC.
;
_cell_angle_alpha 90
_cell_angle_beta 98.832(3)
_cell_angle_gamma 90
_cell_formula_units_Z 4
_cell_length_a 16.7373(6)
_cell_length_b 12.0905(4)
_cell_length_c 17.2671(5)
_cell_measurement_reflns_used 8252
_cell_measurement_temperature 100.00(10)
_cell_measurement_theta_max 30.0850
_cell_measurement_theta_min 3.9340
_cell_volume 3452.8(2)
_computing_cell_refinement 'CrysAlisPro 1.171.39.33c (Rigaku OD, 2017)'
_computing_data_collection 'CrysAlisPro 1.171.39.33c (Rigaku OD, 2017)'
_computing_data_reduction 'CrysAlisPro 1.171.39.33c (Rigaku OD, 2017)'
_computing_molecular_graphics 'Olex2 (Dolomanov et al., 2009)'
_computing_publication_material 'Olex2 (Dolomanov et al., 2009)'
_computing_structure_refinement 'ShelXL (Sheldrick, 2015)'
_diffrn_ambient_environment N~2~
_diffrn_ambient_temperature 100.00(10)
_diffrn_detector 'CCD plate'
_diffrn_detector_area_resol_mean 5.2137
_diffrn_detector_type AtlasS2
_diffrn_measured_fraction_theta_full 0.997
_diffrn_measured_fraction_theta_max 0.997
_diffrn_measurement_details
;
List of Runs (angles in degrees, time in seconds):

  # Type    Start    End  Width  t~exp~   \w     \q     \k     \f   Frames
#--------------------------------------------------------------------------
  1  \w    -97.00 -71.00   1.00    6.50    --  -14.07-178.00  30.00   26
  2  \w    -68.00  63.00   1.00    6.50    --  -14.07   0.00-180.00  131
  3  \w    -38.00  18.00   1.00    6.50    --  -14.07 -77.00 150.00   56
;
_diffrn_measurement_device 'four-circle diffractometer'
_diffrn_measurement_device_type 'SuperNova, Dual, Cu at home/near, AtlasS2'
_diffrn_measurement_method '\w scans'
_diffrn_orient_matrix_type 'CrysAlisPro convention (1999,Acta A55,543-557)'
_diffrn_orient_matrix_UB_11 0.0236665000
_diffrn_orient_matrix_UB_12 -0.0451487000
_diffrn_orient_matrix_UB_13 -0.0096423000
_diffrn_orient_matrix_UB_21 0.0354757000
_diffrn_orient_matrix_UB_22 0.0325793000
_diffrn_orient_matrix_UB_23 0.0089907000
_diffrn_orient_matrix_UB_31 0.0046296000
_diffrn_orient_matrix_UB_32 -0.0183624000
_diffrn_orient_matrix_UB_33 0.0394439000
_diffrn_radiation_monochromator mirror
_diffrn_radiation_probe x-ray
_diffrn_radiation_type MoK\a
_diffrn_radiation_wavelength 0.71073
_diffrn_reflns_av_R_equivalents 0.0342
_diffrn_reflns_av_unetI/netI 0.0453
_diffrn_reflns_Laue_measured_fraction_full 0.997
_diffrn_reflns_Laue_measured_fraction_max 0.997
_diffrn_reflns_limit_h_max 19
_diffrn_reflns_limit_h_min -13
_diffrn_reflns_limit_k_max 14
_diffrn_reflns_limit_k_min -9
_diffrn_reflns_limit_l_max 20
_diffrn_reflns_limit_l_min -20
_diffrn_reflns_number 15589
_diffrn_reflns_point_group_measured_fraction_full 0.997
_diffrn_reflns_point_group_measured_fraction_max 0.997
_diffrn_reflns_theta_full 25.007
_diffrn_reflns_theta_max 25.007
_diffrn_reflns_theta_min 3.311
_diffrn_source 'micro-focus sealed X-ray tube'
_diffrn_source_type 'SuperNova (Mo) X-ray Source'
_exptl_absorpt_coefficient_mu 20.827
_exptl_absorpt_correction_T_max 0.0597
_exptl_absorpt_correction_T_min 0.0324
_exptl_absorpt_correction_type cylinder
_exptl_absorpt_process_details
'Interpolation using Int.Tab. Vol. C (1992) p. 523,Tab. 6.3.3.3 for values of muR in the range 0-2.5, and Int.Tab. Vol.II (1959) p.302; Table 5.3.6 B for muR in the range 2.6-10.0. The interpolation procedure of C.W.Dwiggins Jr (Acta Cryst.(1975) A31,146-148) is used with some modification.'
_exptl_crystal_colour 'clear orange'
_exptl_crystal_density_diffrn 3.752
_exptl_crystal_description plate
_exptl_crystal_F_000 3505
_exptl_crystal_size_max 0.2
_exptl_crystal_size_mid 0.2
_exptl_crystal_size_min 0.02
_refine_diff_density_max 2.471
_refine_diff_density_min -1.830
_refine_diff_density_rms 0.271
_refine_ls_extinction_method none
_refine_ls_goodness_of_fit_ref 1.070
_refine_ls_hydrogen_treatment constr
_refine_ls_matrix_type full
_refine_ls_number_parameters 486
_refine_ls_number_reflns 6078
_refine_ls_number_restraints 12
_refine_ls_restrained_S_all 1.069
_refine_ls_R_factor_all 0.0402
_refine_ls_R_factor_gt 0.0337
_refine_ls_shift/su_max 0.001
_refine_ls_shift/su_mean 0.000
_refine_ls_structure_factor_coef Fsqd
_refine_ls_weighting_details 'w=1/[\s^2^(Fo^2^)+(0.0420P)^2^+4.7254P] where P=(Fo^2^+2Fc^2^)/3'
_refine_ls_weighting_scheme calc
_refine_ls_wR_factor_gt 0.0811
_refine_ls_wR_factor_ref 0.0859
_reflns_Friedel_coverage 0.000
_reflns_number_gt 5365
_reflns_number_total 6078
_reflns_threshold_expression 'I > 2\s(I)'
_cod_data_source_file d1cc00563d2.cif
_cod_data_source_block mnw6beta-4
_cod_depositor_comments 'Adding full bibliography for 7128098--7128102.cif.'
_cod_database_code 7128101
_shelx_shelxl_version_number 2014/7
_chemical_oxdiff_formula 'Mn W o C N K Na'
_shelx_space_group_comment
;
The symmetry employed for this shelxl refinement is uniquely defined
by the following loop, which should always be used as a source of
symmetry information in preference to the above space-group names.
They are only intended as comments.
;
_shelx_estimated_absorpt_t_max 0.681
_shelx_estimated_absorpt_t_min 0.103
_reflns_odcompleteness_completeness 99.72
_reflns_odcompleteness_iscentric 1
_reflns_odcompleteness_theta 27.42
_olex2_refinement_description
;
1. Fixed Uiso
 At 1.2 times of:
  All C(H,H) groups, All N(H,H,H) groups
 At 1.5 times of:
  All C(H,H,H) groups
2. Uiso/Uaniso restraints and constraints
Uanis(O10W) \\sim Ueq, Uanis(O11W) \\sim Ueq: with sigma of 0.01 and sigma for
terminal atoms of 0.02
3. Others
 Fixed Sof: K4(0.16667) O6W(0.66666) O2W(0.66666) Na2(0.33333) O9W(0.5)
 O11W(0.33333) O10W(0.33333)
4.a Secondary CH2 refined with riding coordinates:
 C1(H1A,H1B), C2(H2A,H2B)
4.b Idealised Me refined as rotating group:
 N1(H1C,H1D,H1E), C4(H4A,H4B,H4C)
;
_olex2_submission_special_instructions 'No special instructions were received'
_oxdiff_exptl_absorpt_empirical_details
;
Empirical correction (ABSPACK) includes:
- Absorption correction using spherical harmonics
- Frame scaling
;
_oxdiff_exptl_absorpt_empirical_full_max 31.901
_oxdiff_exptl_absorpt_empirical_full_min 0.618

loop_
_space_group_symop_operation_xyz
'x, y, z'
'-x, y, -z+1/2'
'-x, -y, -z'
'x, -y, z-1/2'

loop_
_atom_site_label
_atom_site_type_symbol
_atom_site_fract_x
_atom_site_fract_y
_atom_site_fract_z
_atom_site_U_iso_or_equiv
_atom_site_adp_type
_atom_site_occupancy
_atom_site_site_symmetry_order
_atom_site_calc_flag
_atom_site_refinement_flags_posn
_atom_site_refinement_flags_adp
_atom_site_refinement_flags_occupancy
_atom_site_disorder_assembly
_atom_site_disorder_group
W1 W 0.69284(2) 0.64407(4) 0.76783(2) 0.01951(11) Uani 1 1 d . . . . .
W3 W 0.80779(2) 0.52519(4) 0.65800(2) 0.01990(11) Uani 1 1 d . . . . .
W5 W 0.55301(2) 0.65892(4) 0.61539(2) 0.02082(11) Uani 1 1 d . . . . .
W4 W 0.83968(2) 0.63978(4) 0.49723(2) 0.02128(11) Uani 1 1 d . . . . .
W2 W 0.76759(3) 0.88302(4) 0.44912(2) 0.02552(12) Uani 1 1 d . . . . .
W6 W 0.59082(2) 0.77607(4) 0.45800(2) 0.02279(12) Uani 1 1 d . . . . .
Mn1 Mn 0.73075(8) 0.76022(13) 0.60805(7) 0.0190(3) Uani 1 1 d . . . . .
K1 K 0.64527(13) 0.4850(2) 0.43989(11) 0.0251(5) Uani 1 1 d . . . . .
K5 K 0.5000 0.3948(3) 0.7500 0.0256(7) Uani 1 2 d S T P A .
K2 K 1.05987(14) 0.5284(2) 0.63612(13) 0.0355(6) Uani 1 1 d . . . . .
K3 K 0.34646(17) 0.8548(2) 0.52515(17) 0.0465(7) Uani 1 1 d . . . . .
Na1 Na 0.7083(2) 0.6701(4) 0.2922(2) 0.0281(9) Uani 1 1 d . . . . .
O4 O 0.6196(4) 0.7990(6) 0.5818(3) 0.0254(16) Uani 1 1 d . . . . .
O11 O 0.6898(4) 0.6236(6) 0.6391(3) 0.0194(15) Uani 1 1 d . . . . .
O12 O 0.7222(4) 0.7282(6) 0.4970(3) 0.0205(15) Uani 1 1 d . . . . .
O3 O 0.8309(4) 0.6872(6) 0.6162(3) 0.0200(15) Uani 1 1 d . . . . .
O2 O 0.7687(4) 0.8985(6) 0.5799(3) 0.0234(15) Uani 1 1 d . . . . .
O9 O 0.7919(4) 0.5146(6) 0.5439(3) 0.0225(15) Uani 1 1 d . . . . .
O10 O 0.5616(4) 0.6384(6) 0.5046(3) 0.0245(16) Uani 1 1 d . . . . .
O6 O 0.8620(4) 0.7961(6) 0.4838(3) 0.0230(15) Uani 1 1 d . . . . .
O1 O 0.7351(4) 0.7993(6) 0.7141(3) 0.0232(15) Uani 1 1 d . . . . .
O7 O 0.5927(4) 0.7057(6) 0.7217(3) 0.0237(16) Uani 1 1 d . . . . .
O5 O 0.8008(4) 0.5971(7) 0.7558(3) 0.0265(17) Uani 1 1 d . . . . .
O8 O 0.6553(4) 0.9074(7) 0.4504(4) 0.0304(17) Uani 1 1 d . . . . .
O22 O 0.8045(4) 0.6014(6) 0.4000(4) 0.0274(17) Uani 1 1 d . . . . .
O15 O 0.9089(4) 0.4893(7) 0.6809(4) 0.0307(18) Uani 1 1 d . . . . .
O23 O 0.5283(4) 0.5201(6) 0.6311(4) 0.0274(17) Uani 1 1 d . . . . .
O20 O 0.7585(4) 0.8422(6) 0.3506(4) 0.0310(18) Uani 1 1 d . . . . .
O21 O 0.7551(4) 0.4033(6) 0.6735(4) 0.0261(16) Uani 1 1 d . . . . .
O17 O 0.4620(4) 0.7291(7) 0.6057(4) 0.0317(18) Uani 1 1 d . . . . .
O19 O 0.6559(4) 0.5121(6) 0.7879(3) 0.0243(16) Uani 1 1 d . . . . .
O24 O 0.5995(4) 0.7129(6) 0.3684(3) 0.0273(17) Uani 1 1 d . . . . .
O13 O 0.7124(4) 0.7076(7) 0.8598(3) 0.0276(17) Uani 1 1 d . . . . .
O18 O 0.4975(4) 0.8437(7) 0.4437(4) 0.0316(18) Uani 1 1 d . . . . .
O16 O 0.9399(4) 0.5998(7) 0.5131(4) 0.0335(19) Uani 1 1 d . . . . .
O1W O 0.6179(4) 0.3553(6) 0.5609(4) 0.0315(18) Uani 1 1 d . . . . .
O3W O 0.9961(4) 0.7416(7) 0.6705(4) 0.0377(19) Uani 1 1 d . . . . .
O12W O 0.6153(5) 0.7663(7) 0.2025(4) 0.038(2) Uani 1 1 d . . . . .
K4 K 0.5000 0.8794(11) 0.7500 0.049(3) Uani 0.3333 2 d S T P A 2
O14 O 0.8057(5) 1.0166(7) 0.4510(4) 0.0372(19) Uani 1 1 d . . . . .
C1 C 0.8027(6) 0.8552(9) 0.7535(6) 0.029(2) Uani 1 1 d . . . . .
H1A H 0.8493 0.8065 0.7582 0.034 Uiso 1 1 calc R . . . .
H1B H 0.7931 0.8735 0.8060 0.034 Uiso 1 1 calc R . . . .
C2 C 0.8386(7) 0.9411(10) 0.6293(6) 0.032(3) Uani 1 1 d . . . . .
H2A H 0.8554 1.0093 0.6071 0.038 Uiso 1 1 calc R . . . .
H2B H 0.8825 0.8884 0.6312 0.038 Uiso 1 1 calc R . . . .
N1 N 0.7517(5) 1.0401(7) 0.7084(5) 0.029(2) Uani 1 1 d . . . . .
H1C H 0.7592 1.0984 0.6788 0.035 Uiso 1 1 calc GR . . . .
H1D H 0.7476 1.0627 0.7567 0.035 Uiso 1 1 calc GR . . . .
H1E H 0.7065 1.0053 0.6880 0.035 Uiso 1 1 calc GR . . . .
O6W O 0.4051(7) 0.9170(10) 0.6902(6) 0.035(3) Uani 0.6667 1 d . . . A 1
O5W O 0.2246(5) 0.7948(8) 0.4007(5) 0.048(2) Uani 1 1 d . . . . .
O4W O 1.1416(6) 0.6634(10) 0.5400(6) 0.074(3) Uani 1 1 d . . . . .
C3 C 0.8221(7) 0.9628(10) 0.7112(6) 0.034(3) Uani 1 1 d . . . . .
C4 C 0.8956(7) 1.0160(11) 0.7605(6) 0.039(3) Uani 1 1 d . . . . .
H4A H 0.8819 1.0385 0.8101 0.059 Uiso 1 1 calc GR . . . .
H4B H 0.9120 1.0795 0.7335 0.059 Uiso 1 1 calc GR . . . .
H4C H 0.9391 0.9636 0.7688 0.059 Uiso 1 1 calc GR . . . .
O8W O 0.5926(7) 0.9914(9) 0.6400(6) 0.082(4) Uani 1 1 d . . . . .
O7W O 0.5000 1.1026(15) 0.7500 0.079(5) Uani 1 2 d S T P . .
O2W O 1.0725(10) 0.3016(13) 0.6953(8) 0.070(5) Uani 0.6667 1 d . . . B .
Na2 Na 1.0331(11) 0.835(2) 0.5321(11) 0.069(6) Uani 0.3333 1 d . . . B -1
O9W O 1.0585(13) 0.779(2) 0.4103(16) 0.090(8) Uani 0.5 1 d . . . B -1
O11W O 0.962(4) 1.104(6) 0.435(4) 0.14(2) Uani 0.3333 1 d . U . C 2
O10W O 0.982(3) 1.059(4) 0.488(3) 0.105(14) Uani 0.3333 1 d . U . B -1

loop_
_atom_site_aniso_label
_atom_site_aniso_U_11
_atom_site_aniso_U_22
_atom_site_aniso_U_33
_atom_site_aniso_U_23
_atom_site_aniso_U_13
_atom_site_aniso_U_12
W1 0.0183(2) 0.0240(2) 0.01624(18) 0.00067(16) 0.00284(14) -0.00029(18)
W3 0.0178(2) 0.0213(2) 0.02042(19) -0.00015(16) 0.00231(15) 0.00142(17)
W5 0.0187(2) 0.0266(3) 0.01711(19) 0.00016(16) 0.00272(15) -0.00030(18)
W4 0.0191(2) 0.0268(3) 0.01834(19) -0.00248(16) 0.00391(15) 0.00203(18)
W2 0.0328(3) 0.0244(3) 0.0204(2) 0.00213(17) 0.00733(16) -0.0022(2)
W6 0.0254(2) 0.0263(3) 0.01640(18) 0.00081(16) 0.00220(15) 0.00198(19)
Mn1 0.0171(8) 0.0259(9) 0.0164(6) 0.0105(6) 0.0098(5) 0.0087(7)
K1 0.0273(12) 0.0284(13) 0.0199(9) -0.0050(9) 0.0046(8) 0.0003(10)
K5 0.0284(17) 0.0285(19) 0.0191(13) 0.000 0.0010(12) 0.000
K2 0.0220(12) 0.0543(18) 0.0303(11) -0.0129(12) 0.0043(9) 0.0009(12)
K3 0.0417(16) 0.0362(17) 0.0590(16) 0.0112(13) -0.0004(12) 0.0078(13)
Na1 0.037(2) 0.026(2) 0.0195(17) -0.0022(17) -0.0004(16) 0.005(2)
O4 0.022(4) 0.034(5) 0.021(3) 0.003(3) 0.008(3) 0.001(3)
O11 0.023(4) 0.019(4) 0.015(3) -0.005(3) 0.003(2) -0.004(3)
O12 0.018(4) 0.026(4) 0.016(3) -0.002(3) -0.002(2) 0.001(3)
O3 0.015(3) 0.022(4) 0.025(3) -0.002(3) 0.008(3) 0.006(3)
O2 0.023(4) 0.025(4) 0.025(3) -0.004(3) 0.011(3) -0.002(3)
O9 0.018(4) 0.030(4) 0.018(3) -0.005(3) -0.002(2) 0.000(3)
O10 0.025(4) 0.028(4) 0.020(3) 0.007(3) 0.002(3) 0.004(3)
O6 0.026(4) 0.018(4) 0.026(3) 0.005(3) 0.008(3) -0.007(3)
O1 0.023(4) 0.023(4) 0.023(3) 0.004(3) 0.001(3) -0.002(3)
O7 0.022(4) 0.032(4) 0.017(3) 0.000(3) 0.003(3) 0.001(3)
O5 0.020(4) 0.044(5) 0.016(3) 0.000(3) 0.003(3) 0.004(3)
O8 0.033(4) 0.031(5) 0.028(3) -0.003(3) 0.007(3) -0.007(4)
O22 0.029(4) 0.029(4) 0.023(3) -0.001(3) 0.001(3) 0.006(3)
O15 0.022(4) 0.039(5) 0.031(4) 0.003(3) 0.003(3) 0.001(4)
O23 0.024(4) 0.030(5) 0.027(3) 0.001(3) 0.001(3) 0.000(3)
O20 0.035(4) 0.033(5) 0.026(3) 0.003(3) 0.005(3) -0.006(4)
O21 0.024(4) 0.030(4) 0.025(3) 0.002(3) 0.005(3) -0.005(3)
O17 0.029(4) 0.045(5) 0.021(3) 0.002(3) 0.006(3) 0.015(4)
O19 0.026(4) 0.026(4) 0.021(3) 0.000(3) 0.005(3) -0.007(3)
O24 0.031(4) 0.032(5) 0.018(3) 0.000(3) 0.003(3) -0.002(3)
O13 0.022(4) 0.041(5) 0.020(3) -0.003(3) 0.004(3) 0.002(4)
O18 0.032(4) 0.035(5) 0.025(3) 0.009(3) 0.000(3) 0.006(4)
O16 0.023(4) 0.056(6) 0.022(3) -0.001(3) 0.004(3) 0.011(4)
O1W 0.033(4) 0.031(5) 0.030(4) 0.000(3) 0.003(3) 0.000(4)
O3W 0.029(4) 0.044(5) 0.040(4) -0.002(4) 0.007(3) 0.003(4)
O12W 0.043(5) 0.042(5) 0.026(3) 0.004(3) -0.002(3) -0.003(4)
K4 0.051(8) 0.035(7) 0.066(7) 0.000 0.019(6) 0.000
O14 0.048(5) 0.029(5) 0.037(4) -0.002(3) 0.015(3) -0.013(4)
C1 0.030(6) 0.027(6) 0.027(5) 0.000(5) -0.003(4) 0.000(5)
C2 0.034(6) 0.030(7) 0.034(5) -0.004(5) 0.012(5) 0.001(5)
N1 0.038(6) 0.018(5) 0.030(4) -0.002(4) 0.002(4) 0.007(4)
O6W 0.050(8) 0.024(7) 0.029(5) 0.004(5) 0.001(5) -0.011(6)
O5W 0.055(6) 0.037(5) 0.051(5) 0.002(4) 0.010(4) 0.000(5)
O4W 0.063(7) 0.085(9) 0.066(6) 0.002(6) -0.014(5) -0.001(6)
C3 0.033(7) 0.029(7) 0.041(6) -0.008(5) 0.009(5) -0.006(5)
C4 0.033(7) 0.045(8) 0.042(6) -0.008(6) 0.010(5) -0.012(6)
O8W 0.082(8) 0.055(8) 0.098(8) -0.035(6) -0.026(6) 0.012(6)
O7W 0.073(11) 0.080(13) 0.087(10) 0.000 0.022(8) 0.000
O2W 0.100(13) 0.055(11) 0.065(9) 0.018(8) 0.046(8) 0.009(9)
Na2 0.046(11) 0.11(2) 0.053(10) 0.025(12) 0.017(8) 0.010(12)
O9W 0.062(15) 0.062(16) 0.15(2) 0.028(16) 0.031(14) -0.026(13)
O11W 0.14(3) 0.14(3) 0.13(3) 0.000(19) 0.038(19) -0.012(19)
O10W 0.11(2) 0.09(2) 0.12(2) 0.008(17) 0.016(16) -0.005(17)

loop_
_atom_type_symbol
_atom_type_description
_atom_type_scat_dispersion_real
_atom_type_scat_dispersion_imag
_atom_type_scat_source
C C 0.0033 0.0016 'International Tables Vol C Tables 4.2.6.8 and 6.1.1.4'
H H 0.0000 0.0000 'International Tables Vol C Tables 4.2.6.8 and 6.1.1.4'
K K 0.2009 0.2494 'International Tables Vol C Tables 4.2.6.8 and 6.1.1.4'
Mn Mn 0.3368 0.7283 'International Tables Vol C Tables 4.2.6.8 and 6.1.1.4'
N N 0.0061 0.0033 'International Tables Vol C Tables 4.2.6.8 and 6.1.1.4'
Na Na 0.0362 0.0249 'International Tables Vol C Tables 4.2.6.8 and 6.1.1.4'
O O 0.0106 0.0060 'International Tables Vol C Tables 4.2.6.8 and 6.1.1.4'
W W -0.8490 6.8722 'International Tables Vol C Tables 4.2.6.8 and 6.1.1.4'

loop_
_geom_angle_atom_site_label_1
_geom_angle_atom_site_label_2
_geom_angle_atom_site_label_3
_geom_angle
_geom_angle_site_symmetry_1
_geom_angle_site_symmetry_3
_geom_angle_publ_flag
W3 W1 K1 121.63(4) . 4_566 ?
O11 W1 W3 44.89(17) . . ?
O11 W1 K1 144.20(18) . 4_566 ?
O11 W1 O1 69.1(2) . . ?
O1 W1 W3 82.90(17) . . ?
O1 W1 K1 146.56(16) . 4_566 ?
O7 W1 W3 119.67(18) . . ?
O7 W1 K1 103.15(19) . 4_566 ?
O7 W1 O11 75.0(2) . . ?
O7 W1 O1 79.2(3) . . ?
O7 W1 O5 148.2(2) . . ?
O5 W1 W3 32.67(18) . . ?
O5 W1 K1 107.1(2) . 4_566 ?
O5 W1 O11 74.9(2) . . ?
O5 W1 O1 81.0(3) . . ?
O19 W1 W3 88.4(2) . . ?
O19 W1 K1 46.2(2) . 4_566 ?
O19 W1 O11 98.1(3) . . ?
O19 W1 O1 167.1(3) . . ?
O19 W1 O7 97.2(3) . . ?
O19 W1 O5 96.7(3) . . ?
O13 W1 W3 133.0(2) . . ?
O13 W1 K1 57.9(2) . 4_566 ?
O13 W1 O11 157.9(3) . . ?
O13 W1 O1 89.0(3) . . ?
O13 W1 O7 103.9(3) . . ?
O13 W1 O5 100.3(3) . . ?
O13 W1 O19 103.9(3) . . ?
W1 W3 K2 76.50(4) . 2_756 ?
W4 W3 W1 120.403(16) . . ?
W4 W3 K2 129.59(4) . 2_756 ?
Mn1 W3 W1 60.67(2) . . ?
Mn1 W3 W4 59.76(2) . . ?
Mn1 W3 K2 112.88(5) . 2_756 ?
O11 W3 W1 43.48(14) . . ?
O11 W3 W4 84.68(15) . . ?
O11 W3 Mn1 36.09(17) . . ?
O11 W3 K2 118.92(14) . 2_756 ?
O3 W3 W1 86.87(16) . . ?
O3 W3 W4 41.77(16) . . ?
O3 W3 Mn1 34.87(16) . . ?
O3 W3 K2 101.06(17) . 2_756 ?
O3 W3 O11 70.9(2) . . ?
O9 W3 W1 128.24(19) . . ?
O9 W3 W4 34.2(2) . . ?
O9 W3 Mn1 78.3(2) . . ?
O9 W3 K2 153.37(19) . 2_756 ?
O9 W3 O11 84.8(2) . . ?
O9 W3 O3 74.0(3) . . ?
O5 W3 W1 33.00(19) . . ?
O5 W3 W4 127.2(2) . . ?
O5 W3 Mn1 75.9(2) . . ?
O5 W3 K2 45.1(2) . 2_756 ?
O5 W3 O11 73.8(2) . . ?
O5 W3 O3 85.4(3) . . ?
O5 W3 O9 154.3(3) . . ?
O15 W3 W1 128.7(2) . . ?
O15 W3 W4 91.1(2) . . ?
O15 W3 Mn1 128.7(3) . . ?
O15 W3 K2 52.8(2) . 2_756 ?
O15 W3 O11 162.8(3) . . ?
O15 W3 O3 94.9(3) . . ?
O15 W3 O9 101.0(3) . . ?
O15 W3 O5 95.9(3) . . ?
O15 W3 O21 104.5(4) . . ?
O21 W3 W1 85.7(2) . . ?
O21 W3 W4 130.2(2) . . ?
O21 W3 Mn1 126.7(2) . . ?
O21 W3 K2 95.6(2) . 2_756 ?
O21 W3 O11 90.8(3) . . ?
O21 W3 O3 159.6(3) . . ?
O21 W3 O9 96.0(3) . . ?
O21 W3 O5 98.4(3) . . ?
W6 W5 Mn1 59.91(2) . . ?
W6 W5 K1 105.76(3) . 3_666 ?
W6 W5 K5 154.86(3) . . ?
W6 W5 K4 107.97(14) . . ?
Mn1 W5 K1 161.98(4) . 3_666 ?
Mn1 W5 K5 126.39(3) . . ?
Mn1 W5 K4 93.55(9) . . ?
K1 W5 K5 61.60(3) 3_666 . ?
O4 W5 W6 41.29(16) . . ?
O4 W5 Mn1 34.52(18) . . ?
O4 W5 K1 140.56(17) . 3_666 ?
O4 W5 K5 157.62(17) . . ?
O4 W5 O11 69.7(2) . . ?
O4 W5 K4 77.8(2) . . ?
O11 W5 W6 85.00(15) . . ?
O11 W5 Mn1 35.21(17) . . ?
O11 W5 K1 141.09(17) . 3_666 ?
O11 W5 K5 92.86(16) . . ?
O11 W5 K4 110.28(15) . . ?
O10 W5 W6 34.4(2) . . ?
O10 W5 Mn1 78.7(2) . . ?
O10 W5 K1 83.5(2) . 3_666 ?
O10 W5 K5 120.5(2) . . ?
O10 W5 O4 73.6(3) . . ?
O10 W5 O11 86.0(2) . . ?
O10 W5 K4 139.5(2) . . ?
O7 W5 W6 126.1(2) . . ?
O7 W5 Mn1 75.11(19) . . ?
O7 W5 K1 122.7(2) . 3_666 ?
O7 W5 K5 76.4(2) . . ?
O7 W5 O4 84.8(3) . . ?
O7 W5 O11 72.5(2) . . ?
O7 W5 O10 153.8(3) . . ?
O7 W5 K4 44.0(2) . . ?
O23 W5 W6 129.2(2) . . ?
O23 W5 Mn1 127.3(2) . . ?
O23 W5 K1 51.3(2) . 3_666 ?
O23 W5 K5 25.7(2) . . ?
O23 W5 O4 159.1(3) . . ?
O23 W5 O11 92.6(3) . . ?
O23 W5 O10 94.8(3) . . ?
O23 W5 O7 100.8(3) . . ?
O23 W5 K4 120.1(3) . . ?
O17 W5 W6 89.3(2) . . ?
O17 W5 Mn1 127.7(3) . . ?
O17 W5 K1 57.9(3) . 3_666 ?
O17 W5 K5 99.9(3) . . ?
O17 W5 O4 94.2(3) . . ?
O17 W5 O11 161.0(3) . . ?
O17 W5 O10 99.4(3) . . ?
O17 W5 O7 96.7(3) . . ?
O17 W5 O23 105.0(4) . . ?
O17 W5 K4 54.5(2) . . ?
K4 W5 K1 101.82(7) . 3_666 ?
K4 W5 K5 96.29(14) . . ?
W3 W4 W2 120.490(15) . . ?
W3 W4 K1 76.18(3) . . ?
W3 W4 K2 117.09(5) . 3_766 ?
W2 W4 K1 96.39(4) . . ?
W2 W4 K2 122.08(4) . 3_766 ?
Mn1 W4 W3 59.57(3) . . ?
Mn1 W4 W2 60.96(3) . . ?
Mn1 W4 K1 80.42(4) . . ?
Mn1 W4 K2 171.46(5) . 3_766 ?
K2 W4 K1 91.17(5) 3_766 . ?
O12 W4 W3 86.87(15) . . ?
O12 W4 W2 43.34(17) . . ?
O12 W4 Mn1 36.88(14) . . ?
O12 W4 K1 60.77(18) . . ?
O12 W4 K2 138.68(15) . 3_766 ?
O3 W4 W3 41.35(19) . . ?
O3 W4 W2 85.75(18) . . ?
O3 W4 Mn1 34.86(16) . . ?
O3 W4 K1 101.54(17) . . ?
O3 W4 K2 148.12(17) . 3_766 ?
O3 W4 O12 71.7(2) . . ?
O9 W4 W3 34.32(17) . . ?
O9 W4 W2 130.7(2) . . ?
O9 W4 Mn1 78.28(19) . . ?
O9 W4 K1 47.59(18) . . ?
O9 W4 K2 95.0(2) . 3_766 ?
O9 W4 O12 87.4(3) . . ?
O9 W4 O3 73.7(3) . . ?
O9 W4 O6 154.6(3) . . ?
O6 W4 W3 125.49(18) . . ?
O6 W4 W2 32.7(2) . . ?
O6 W4 Mn1 76.48(19) . . ?
O6 W4 K1 128.8(2) . . ?
O6 W4 K2 110.40(19) . 3_766 ?
O6 W4 O12 73.8(3) . . ?
O6 W4 O3 84.2(3) . . ?
O22 W4 W3 129.5(2) . . ?
O22 W4 W2 86.4(2) . . ?
O22 W4 Mn1 123.8(2) . . ?
O22 W4 K1 57.7(2) . . ?
O22 W4 K2 51.0(2) . 3_766 ?
O22 W4 O12 87.6(3) . . ?
O22 W4 O3 156.7(3) . . ?
O22 W4 O9 95.3(3) . . ?
O22 W4 O6 100.7(3) . . ?
O16 W4 W3 91.6(2) . . ?
O16 W4 W2 127.6(3) . . ?
O16 W4 Mn1 131.5(2) . . ?
O16 W4 K1 133.2(3) . . ?
O16 W4 K2 54.3(2) . 3_766 ?
O16 W4 O12 165.0(3) . . ?
O16 W4 O3 97.5(3) . . ?
O16 W4 O9 99.7(3) . . ?
O16 W4 O6 95.2(4) . . ?
O16 W4 O22 104.7(3) . . ?
W4 W2 K3 155.62(5) . 3_676 ?
O12 W2 W4 43.61(16) . . ?
O12 W2 K3 117.18(17) . 3_676 ?
O12 W2 O2 69.5(2) . . ?
O2 W2 W4 82.74(18) . . ?
O2 W2 K3 74.86(18) . 3_676 ?
O6 W2 W4 33.3(2) . . ?
O6 W2 K3 146.6(2) . 3_676 ?
O6 W2 O12 74.6(2) . . ?
O6 W2 O2 81.6(3) . . ?
O8 W2 W4 117.8(2) . . ?
O8 W2 K3 49.4(2) . 3_676 ?
O8 W2 O12 74.5(3) . . ?
O8 W2 O2 80.3(3) . . ?
O8 W2 O6 148.1(3) . . ?
O20 W2 W4 88.1(3) . . ?
O20 W2 K3 112.4(3) . 3_676 ?
O20 W2 O12 98.0(3) . . ?
O20 W2 O2 167.5(3) . . ?
O20 W2 O6 95.3(3) . . ?
O20 W2 O8 96.7(3) . . ?
O14 W2 W4 136.0(3) . . ?
O14 W2 K3 53.5(3) . 3_676 ?
O14 W2 O12 157.1(3) . . ?
O14 W2 O2 87.6(3) . . ?
O14 W2 O6 102.8(3) . . ?
O14 W2 O8 102.5(4) . . ?
O14 W2 O20 104.9(3) . . ?
W5 W6 Mn1 60.43(3) . . ?
W5 W6 K1 74.47(3) . . ?
Mn1 W6 K1 81.47(4) . . ?
O4 W6 W5 41.8(2) . . ?
O4 W6 Mn1 34.73(18) . . ?
O4 W6 K1 100.9(2) . . ?
O4 W6 O12 71.2(2) . . ?
O12 W6 W5 86.83(15) . . ?
O12 W6 Mn1 36.48(14) . . ?
O12 W6 K1 62.51(18) . . ?
O10 W6 W5 34.67(19) . . ?
O10 W6 Mn1 79.28(19) . . ?
O10 W6 K1 45.1(2) . . ?
O10 W6 O4 74.3(3) . . ?
O10 W6 O12 87.3(3) . . ?
O8 W6 W5 127.09(19) . . ?
O8 W6 Mn1 76.1(2) . . ?
O8 W6 K1 129.4(2) . . ?
O8 W6 O4 85.3(3) . . ?
O8 W6 O12 72.8(3) . . ?
O8 W6 O10 155.3(3) . . ?
O24 W6 W5 127.5(2) . . ?
O24 W6 Mn1 122.4(2) . . ?
O24 W6 K1 56.6(2) . . ?
O24 W6 O4 154.7(3) . . ?
O24 W6 O12 86.7(3) . . ?
O24 W6 O10 93.0(3) . . ?
O24 W6 O8 100.1(3) . . ?
O18 W6 W5 92.2(2) . . ?
O18 W6 Mn1 131.8(2) . . ?
O18 W6 K1 131.8(3) . . ?
O18 W6 O4 98.1(3) . . ?
O18 W6 O12 164.6(3) . . ?
O18 W6 O10 100.6(3) . . ?
O18 W6 O8 95.8(3) . . ?
O18 W6 O24 105.8(3) . . ?
W3 Mn1 W5 89.32(4) . . ?
W3 Mn1 W4 60.67(3) . . ?
W3 Mn1 W6 119.03(5) . . ?
W4 Mn1 W5 117.64(5) . . ?
W4 Mn1 W6 87.51(3) . . ?
W6 Mn1 W5 59.66(3) . . ?
O4 Mn1 W3 128.6(2) . . ?
O4 Mn1 W5 39.9(2) . . ?
O4 Mn1 W4 126.64(19) . . ?
O4 Mn1 W6 39.70(18) . . ?
O4 Mn1 O12 83.9(3) . . ?
O11 Mn1 W3 45.2(2) . . ?
O11 Mn1 W5 44.4(2) . . ?
O11 Mn1 W4 92.11(19) . . ?
O11 Mn1 W6 91.68(19) . . ?
O11 Mn1 O4 84.2(3) . . ?
O11 Mn1 O12 97.5(3) . . ?
O12 Mn1 W3 93.1(2) . . ?
O12 Mn1 W5 92.00(19) . . ?
O12 Mn1 W4 43.78(19) . . ?
O12 Mn1 W6 44.17(18) . . ?
O3 Mn1 W3 40.6(2) . . ?
O3 Mn1 W5 129.3(2) . . ?
O3 Mn1 W4 41.05(18) . . ?
O3 Mn1 W6 128.17(19) . . ?
O3 Mn1 O4 163.8(3) . . ?
O3 Mn1 O11 85.8(3) . . ?
O3 Mn1 O12 84.8(3) . . ?
O3 Mn1 O1 98.3(3) . . ?
O2 Mn1 W3 136.5(2) . . ?
O2 Mn1 W5 134.1(2) . . ?
O2 Mn1 W4 90.2(2) . . ?
O2 Mn1 W6 88.4(2) . . ?
O2 Mn1 O4 94.3(3) . . ?
O2 Mn1 O11 177.7(3) . . ?
O2 Mn1 O12 84.1(3) . . ?
O2 Mn1 O3 96.0(3) . . ?
O2 Mn1 O1 93.7(3) . . ?
O1 Mn1 W3 90.4(2) . . ?
O1 Mn1 W5 87.4(2) . . ?
O1 Mn1 W4 139.3(2) . . ?
O1 Mn1 W6 133.0(2) . . ?
O1 Mn1 O4 93.5(3) . . ?
O1 Mn1 O11 84.6(3) . . ?
O1 Mn1 O12 176.4(3) . . ?
W1 K1 W6 125.76(6) 4_565 . ?
O12 K1 W1 120.92(12) . 4_565 ?
O12 K1 W6 37.70(11) . . ?
O9 K1 W1 107.60(14) . 4_565 ?
O9 K1 W6 91.55(16) . . ?
O9 K1 O12 55.76(18) . . ?
O9 K1 O22 53.72(18) . . ?
O9 K1 O23 163.7(2) . 3_666 ?
O9 K1 O17 131.4(2) . 3_666 ?
O9 K1 O24 106.3(2) . . ?
O9 K1 O13 92.34(19) . 4_565 ?
O10 K1 W1 148.68(15) . 4_565 ?
O10 K1 W6 31.03(15) . . ?
O10 K1 O12 57.44(19) . . ?
O10 K1 O9 96.1(2) . . ?
O10 K1 O22 107.1(2) . . ?
O10 K1 O23 69.2(2) . 3_666 ?
O10 K1 O17 110.9(2) . 3_666 ?
O10 K1 O24 55.24(18) . . ?
O10 K1 O13 170.3(2) . 4_565 ?
O10 K1 O1W 85.3(2) . . ?
O22 K1 W1 73.18(13) . 4_565 ?
O22 K1 W6 79.70(14) . . ?
O22 K1 O12 50.86(17) . . ?
O23 K1 W1 88.65(14) 3_666 4_565 ?
O23 K1 W6 79.34(15) 3_666 . ?
O23 K1 O12 116.96(19) 3_666 . ?
O23 K1 O22 135.85(19) 3_666 . ?
O23 K1 O17 53.3(2) 3_666 3_666 ?
O23 K1 O24 71.6(2) 3_666 . ?
O23 K1 O13 101.8(2) 3_666 4_565 ?
O17 K1 W1 68.02(12) 3_666 4_565 ?
O17 K1 W6 131.71(14) 3_666 . ?
O17 K1 O12 168.30(18) 3_666 . ?
O17 K1 O22 140.03(18) 3_666 . ?
O19 K1 W1 28.67(15) 4_565 4_565 ?
O19 K1 W6 97.29(17) 4_565 . ?
O19 K1 O12 101.6(2) 4_565 . ?
O19 K1 O9 116.2(2) 4_565 . ?
O19 K1 O10 121.5(2) 4_565 . ?
O19 K1 O22 66.11(19) 4_565 . ?
O19 K1 O23 78.6(2) 4_565 3_666 ?
O19 K1 O17 83.5(2) 4_565 3_666 ?
O19 K1 O24 69.0(2) 4_565 . ?
O19 K1 O13 58.1(2) 4_565 4_565 ?
O19 K1 O1W 144.6(2) 4_565 . ?
O24 K1 W1 97.60(13) . 4_565 ?
O24 K1 W6 28.46(12) . . ?
O24 K1 O12 51.82(16) . . ?
O24 K1 O22 71.43(19) . . ?
O24 K1 O17 122.34(19) . 3_666 ?
O13 K1 W1 29.46(12) 4_565 4_565 ?
O13 K1 W6 153.85(14) 4_565 . ?
O13 K1 O12 132.06(18) 4_565 . ?
O13 K1 O22 81.87(19) 4_565 . ?
O13 K1 O17 59.55(18) 4_565 3_666 ?
O13 K1 O24 126.68(18) 4_565 . ?
O1W K1 W1 118.49(17) . 4_565 ?
O1W K1 W6 114.66(17) . . ?
O1W K1 O12 112.97(19) . . ?
O1W K1 O9 79.4(2) . . ?
O1W K1 O22 132.0(2) . . ?
O1W K1 O23 92.1(2) . 3_666 ?
O1W K1 O17 64.12(19) . 3_666 ?
O1W K1 O24 140.3(2) . . ?
O1W K1 O13 91.5(2) . 4_565 ?
K1 K5 K1 137.86(11) 4_566 3_666 ?
Na1 K5 K1 134.27(7) 3_666 4_566 ?
Na1 K5 K1 134.27(7) 4_566 3_666 ?
Na1 K5 K1 57.42(7) 3_666 3_666 ?
Na1 K5 K1 57.42(7) 4_566 4_566 ?
Na1 K5 Na1 154.36(18) 3_666 4_566 ?
O23 K5 K1 47.40(15) . 3_666 ?
O23 K5 K1 105.45(17) . 4_566 ?
O23 K5 K1 105.45(17) 2_656 3_666 ?
O23 K5 K1 47.40(15) 2_656 4_566 ?
O23 K5 Na1 89.93(16) . 4_566 ?
O23 K5 Na1 89.93(16) 2_656 3_666 ?
O23 K5 Na1 104.75(16) 2_656 4_566 ?
O23 K5 Na1 104.75(16) . 3_666 ?
O23 K5 O23 110.4(3) 2_656 . ?
O23 K5 O19 79.1(2) 2_656 . ?
O23 K5 O19 68.96(19) . . ?
O23 K5 O19 68.96(19) 2_656 2_656 ?
O23 K5 O19 79.1(2) . 2_656 ?
O23 K5 O24 81.6(2) 2_656 4_566 ?
O23 K5 O24 133.2(2) . 4_566 ?
O23 K5 O24 133.2(2) 2_656 3_666 ?
O23 K5 O24 81.6(2) . 3_666 ?
O23 K5 O12W 87.7(2) . 4_566 ?
O23 K5 O12W 142.72(19) . 3_666 ?
O23 K5 O12W 87.7(2) 2_656 3_666 ?
O23 K5 O12W 142.72(19) 2_656 4_566 ?
O19 K5 K1 114.12(15) 2_656 4_566 ?
O19 K5 K1 41.09(12) 2_656 3_666 ?
O19 K5 K1 114.12(15) . 3_666 ?
O19 K5 K1 41.09(12) . 4_566 ?
O19 K5 Na1 163.99(19) 2_656 4_566 ?
O19 K5 Na1 41.56(16) . 4_566 ?
O19 K5 Na1 41.56(16) 2_656 3_666 ?
O19 K5 Na1 163.98(19) . 3_666 ?
O19 K5 O19 122.6(3) 2_656 . ?
O24 K5 K1 49.34(16) 3_666 3_666 ?
O24 K5 K1 172.37(18) 4_566 3_666 ?
O24 K5 K1 49.34(16) 4_566 4_566 ?
O24 K5 K1 172.37(18) 3_666 4_566 ?
O24 K5 Na1 120.77(18) 4_566 3_666 ?
O24 K5 Na1 43.85(15) 4_566 4_566 ?
O24 K5 Na1 120.77(18) 3_666 4_566 ?
O24 K5 Na1 43.85(15) 3_666 3_666 ?
O24 K5 O19 143.47(18) 4_566 2_656 ?
O24 K5 O19 143.47(18) 3_666 . ?
O24 K5 O19 69.5(2) 3_666 2_656 ?
O24 K5 O19 69.5(2) 4_566 . ?
O24 K5 O24 123.6(3) 3_666 4_566 ?
O24 K5 O12W 63.09(19) 4_566 4_566 ?
O24 K5 O12W 63.09(19) 3_666 3_666 ?
O24 K5 O12W 80.1(2) 3_666 4_566 ?
O24 K5 O12W 80.1(2) 4_566 3_666 ?
O12W K5 K1 110.49(13) 4_566 3_666 ?
O12W K5 K1 110.49(13) 3_666 4_566 ?
O12W K5 K1 97.20(14) 4_566 4_566 ?
O12W K5 K1 97.20(14) 3_666 3_666 ?
O12W K5 Na1 117.57(19) 4_566 3_666 ?
O12W K5 Na1 40.87(16) 3_666 3_666 ?
O12W K5 Na1 117.57(19) 3_666 4_566 ?
O12W K5 Na1 40.87(16) 4_566 4_566 ?
O12W K5 O19 77.6(2) 3_666 2_656 ?
O12W K5 O19 77.6(2) 4_566 . ?
O12W K5 O19 148.19(18) 4_566 2_656 ?
O12W K5 O19 148.19(18) 3_666 . ?
O12W K5 O12W 97.2(3) 3_666 4_566 ?
W3 K2 Na2 114.6(3) 2_756 . ?
W4 K2 W3 108.46(6) 3_766 2_756 ?
W4 K2 Na2 104.8(3) 3_766 . ?
O5 K2 W3 28.19(13) 2_756 2_756 ?
O5 K2 W4 99.41(15) 2_756 3_766 ?
O5 K2 O22 73.3(2) 2_756 3_766 ?
O5 K2 O15 53.19(18) 2_756 2_756 ?
O5 K2 O16 126.7(2) 2_756 3_766 ?
O5 K2 O3W 84.1(2) 2_756 . ?
O5 K2 O2W 92.1(4) 2_756 . ?
O5 K2 Na2 92.6(3) 2_756 . ?
O22 K2 W3 80.61(13) 3_766 2_756 ?
O22 K2 W4 28.00(12) 3_766 3_766 ?
O22 K2 O15 96.9(2) 3_766 2_756 ?
O22 K2 O16 55.51(18) 3_766 3_766 ?
O22 K2 O2W 63.3(3) 3_766 . ?
O22 K2 Na2 115.4(3) 3_766 . ?
O15 K2 W3 25.91(13) 2_756 2_756 ?
O15 K2 W3 99.08(14) . 2_756 ?
O15 K2 W4 121.59(16) 2_756 3_766 ?
O15 K2 W4 126.95(18) . 3_766 ?
O15 K2 O5 123.1(2) . 2_756 ?
O15 K2 O22 137.5(2) . 3_766 ?
O15 K2 O15 73.5(2) . 2_756 ?
O15 K2 O16 105.7(2) . 3_766 ?
O15 K2 O16 72.0(2) . . ?
O15 K2 O3W 73.5(2) . . ?
O15 K2 O4W 143.1(3) . . ?
O15 K2 O2W 76.4(3) . . ?
O15 K2 Na2 124.2(4) 2_756 . ?
O15 K2 Na2 103.3(3) . . ?
O16 K2 W3 134.63(15) 3_766 2_756 ?
O16 K2 W3 158.38(18) . 2_756 ?
O16 K2 W4 92.22(15) . 3_766 ?
O16 K2 W4 27.80(13) 3_766 3_766 ?
O16 K2 O5 144.2(3) . 2_756 ?
O16 K2 O22 119.5(2) . 3_766 ?
O16 K2 O15 141.9(2) . 2_756 ?
O16 K2 O15 139.3(2) 3_766 2_756 ?
O16 K2 O16 66.9(3) . 3_766 ?
O16 K2 O3W 68.8(2) . . ?
O16 K2 O4W 74.6(3) . . ?
O16 K2 O2W 123.7(4) . . ?
O16 K2 Na2 51.6(3) . . ?
O16 K2 Na2 96.0(4) 3_766 . ?
O3W K2 W3 89.86(15) . 2_756 ?
O3W K2 W4 147.56(17) . 3_766 ?
O3W K2 O22 148.5(2) . 3_766 ?
O3W K2 O15 86.4(2) . 2_756 ?
O3W K2 O16 133.3(2) . 3_766 ?
O3W K2 O2W 140.8(3) . . ?
O3W K2 Na2 42.8(3) . . ?
O4W K2 W3 106.5(2) . 2_756 ?
O4W K2 W4 69.0(2) . 3_766 ?
O4W K2 O5 78.3(2) . 2_756 ?
O4W K2 O22 73.8(3) . 3_766 ?
O4W K2 O15 130.8(2) . 2_756 ?
O4W K2 O16 74.4(3) . 3_766 ?
O4W K2 O3W 80.4(3) . . ?
O4W K2 O2W 137.0(4) . . ?
O4W K2 Na2 41.7(3) . . ?
O2W K2 W3 70.8(3) . 2_756 ?
O2W K2 W4 71.5(3) . 3_766 ?
O2W K2 O15 61.2(3) . 2_756 ?
O2W K2 O16 78.8(3) . 3_766 ?
O2W K2 Na2 174.5(4) . . ?
W2 K3 K1 145.38(9) 3_676 3_666 ?
W2 K3 K4 94.50(16) 3_676 . ?
K1 K3 K4 86.31(18) 3_666 . ?
O8 K3 W2 29.86(14) 3_676 3_676 ?
O8 K3 K1 163.46(16) 3_676 3_666 ?
O8 K3 O13 119.2(2) 3_676 2_656 ?
O8 K3 O18 97.8(2) 3_676 . ?
O8 K3 O1W 154.4(2) 3_676 3_666 ?
O8 K3 K4 79.6(2) 3_676 . ?
O8 K3 O14 56.7(2) 3_676 3_676 ?
O8 K3 O6W 67.6(3) 3_676 . ?
O17 K3 W2 139.18(18) . 3_676 ?
O17 K3 K1 49.97(18) . 3_666 ?
O17 K3 O8 120.6(2) . 3_676 ?
O17 K3 O13 66.2(2) . 2_656 ?
O17 K3 O18 68.6(2) . . ?
O17 K3 O1W 66.4(2) . 3_666 ?
O17 K3 K4 44.8(2) . . ?
O17 K3 O14 140.1(2) . 3_676 ?
O17 K3 O6W 62.5(3) . . ?
O17 K3 O5W 129.1(3) . . ?
O13 K3 W2 101.61(17) 2_656 3_676 ?
O13 K3 K1 46.48(15) 2_656 3_666 ?
O13 K3 O18 131.6(2) 2_656 . ?
O13 K3 O1W 86.3(2) 2_656 3_666 ?
O13 K3 K4 69.55(18) 2_656 . ?
O13 K3 O14 81.1(2) 2_656 3_676 ?
O13 K3 O6W 66.5(3) 2_656 . ?
O18 K3 W2 123.90(17) . 3_676 ?
O18 K3 K1 90.69(16) . 3_666 ?
O18 K3 K4 89.82(14) . . ?
O1W K3 W2 154.25(16) 3_666 3_676 ?
O1W K3 K1 40.67(14) 3_666 3_666 ?
O1W K3 O18 60.3(2) 3_666 . ?
O1W K3 K4 111.2(2) 3_666 . ?
O1W K3 O14 135.8(2) 3_666 3_676 ?
O14 K3 W2 27.06(15) 3_676 3_676 ?
O14 K3 K1 119.50(17) 3_676 3_666 ?
O14 K3 O18 147.2(2) 3_676 . ?
O14 K3 K4 103.65(18) 3_676 . ?
O6W K3 W2 76.8(2) . 3_676 ?
O6W K3 K1 96.5(2) . 3_666 ?
O6W K3 O18 106.1(3) . . ?
O6W K3 O1W 128.3(3) . 3_666 ?
O6W K3 O14 84.3(3) . 3_676 ?
O5W K3 W2 89.2(2) . 3_676 ?
O5W K3 K1 82.0(2) . 3_666 ?
O5W K3 O8 110.0(2) . 3_676 ?
O5W K3 O13 94.6(2) . 2_656 ?
O5W K3 O18 100.9(2) . . ?
O5W K3 O1W 65.6(2) . 3_666 ?
O5W K3 K4 164.2(2) . . ?
O5W K3 O14 73.4(2) . 3_676 ?
O5W K3 O6W 153.0(3) . . ?
K1 Na1 K2 79.29(9) . 3_766 ?
K5 Na1 K1 68.18(9) 3_666 . ?
K5 Na1 K2 135.08(13) 3_666 3_766 ?
O22 Na1 K1 58.87(19) . . ?
O22 Na1 K5 127.0(2) . 3_666 ?
O22 Na1 K2 34.12(17) . 3_766 ?
O22 Na1 O21 104.9(3) . 4_565 ?
O22 Na1 O24 96.9(2) . . ?
O20 Na1 K1 110.81(19) . . ?
O20 Na1 K5 123.2(2) . 3_666 ?
O20 Na1 K2 96.5(2) . 3_766 ?
O20 Na1 O22 79.9(3) . . ?
O20 Na1 O21 121.6(3) . 4_565 ?
O20 Na1 O24 80.4(3) . . ?
O21 Na1 K1 121.3(2) 4_565 . ?
O21 Na1 K5 100.2(2) 4_565 3_666 ?
O21 Na1 K2 70.85(18) 4_565 3_766 ?
O19 Na1 K1 46.31(16) 4_565 . ?
O19 Na1 K5 55.84(19) 4_565 3_666 ?
O19 Na1 K2 79.34(19) 4_565 3_766 ?
O19 Na1 O22 84.5(3) 4_565 . ?
O19 Na1 O20 157.1(3) 4_565 . ?
O19 Na1 O21 78.6(3) 4_565 4_565 ?
O19 Na1 O24 84.9(3) 4_565 . ?
O24 Na1 K1 55.99(19) . . ?
O24 Na1 K5 50.94(17) . 3_666 ?
O24 Na1 K2 129.30(19) . 3_766 ?
O24 Na1 O21 151.0(3) . 4_565 ?
O12W Na1 K1 122.2(2) . . ?
O12W Na1 K5 55.8(2) . 3_666 ?
O12W Na1 K2 153.5(2) . 3_766 ?
O12W Na1 O22 169.2(3) . . ?
O12W Na1 O20 90.1(3) . . ?
O12W Na1 O21 83.8(3) . 4_565 ?
O12W Na1 O19 103.7(3) . 4_565 ?
O12W Na1 O24 77.1(3) . . ?
W6 O4 W5 96.9(3) . . ?
Mn1 O4 W5 105.6(3) . . ?
Mn1 O4 W6 105.6(3) . . ?
W1 O11 W3 91.6(2) . . ?
W1 O11 W5 91.5(2) . . ?
W3 O11 W5 159.3(3) . . ?
Mn1 O11 W1 103.4(3) . . ?
Mn1 O11 W3 98.7(3) . . ?
Mn1 O11 W5 100.4(3) . . ?
W4 O12 W6 158.7(3) . . ?
W4 O12 K1 83.0(2) . . ?
W2 O12 W4 93.0(2) . . ?
W2 O12 W6 92.6(2) . . ?
W2 O12 K1 141.1(2) . . ?
W6 O12 K1 79.79(18) . . ?
Mn1 O12 W4 99.3(2) . . ?
Mn1 O12 W2 102.8(3) . . ?
Mn1 O12 W6 99.4(3) . . ?
Mn1 O12 K1 116.0(3) . . ?
W3 O3 W4 96.9(3) . . ?
Mn1 O3 W3 104.5(3) . . ?
Mn1 O3 W4 104.1(3) . . ?
Mn1 O2 W2 103.5(3) . . ?
C2 O2 W2 120.3(5) . . ?
C2 O2 Mn1 116.3(6) . . ?
W3 O9 K1 128.3(3) . . ?
W4 O9 W3 111.5(3) . . ?
W4 O9 K1 102.0(2) . . ?
W5 O10 K1 128.3(3) . . ?
W6 O10 W5 110.9(3) . . ?
W6 O10 K1 103.9(3) . . ?
W4 O6 Na2 108.9(6) . . ?
W2 O6 W4 113.9(3) . . ?
W2 O6 Na2 137.0(6) . . ?
Mn1 O1 W1 102.9(3) . . ?
C1 O1 W1 118.8(5) . . ?
C1 O1 Mn1 120.1(6) . . ?
W1 O7 W5 115.8(3) . . ?
W1 O7 K4 136.5(3) . . ?
W5 O7 K4 106.0(3) . . ?
W1 O5 K2 133.8(3) . 2_756 ?
W3 O5 W1 114.3(3) . . ?
W3 O5 K2 106.7(3) . 2_756 ?
W2 O8 W6 115.8(4) . . ?
W2 O8 K3 100.8(3) . 3_676 ?
W6 O8 K3 141.6(3) . 3_676 ?
W4 O22 K1 94.5(3) . . ?
W4 O22 K2 101.0(3) . 3_766 ?
W4 O22 Na1 137.1(4) . . ?
K2 O22 K1 121.1(3) 3_766 . ?
Na1 O22 K1 80.6(2) . . ?
Na1 O22 K2 118.1(3) . 3_766 ?
W3 O15 K2 101.3(3) . 2_756 ?
W3 O15 K2 142.0(4) . . ?
K2 O15 K2 103.5(2) . 2_756 ?
W5 O23 K1 101.2(3) . 3_666 ?
W5 O23 K5 137.6(3) . . ?
K5 O23 K1 91.6(2) . 3_666 ?
W2 O20 Na1 128.5(4) . . ?
W3 O21 Na1 131.1(3) . 4_566 ?
W5 O17 K1 94.6(3) . 3_666 ?
W5 O17 K3 152.2(3) . . ?
W5 O17 K4 98.2(3) . . ?
K3 O17 K1 89.9(2) . 3_666 ?
K3 O17 K4 97.4(3) . . ?
K4 O17 K1 136.2(3) . 3_666 ?
W1 O19 K1 105.1(3) . 4_566 ?
W1 O19 K5 135.6(3) . . ?
W1 O19 Na1 135.1(4) . 4_566 ?
K1 O19 K5 91.99(19) 4_566 . ?
Na1 O19 K1 93.6(2) 4_566 4_566 ?
Na1 O19 K5 82.6(2) 4_566 . ?
W6 O24 K1 94.9(3) . . ?
W6 O24 K5 137.6(3) . 3_666 ?
W6 O24 Na1 137.1(4) . . ?
K5 O24 K1 87.7(2) 3_666 . ?
Na1 O24 K1 82.3(2) . . ?
Na1 O24 K5 85.2(2) . 3_666 ?
W1 O13 K1 92.7(3) . 4_566 ?
W1 O13 K3 147.3(3) . 2_656 ?
K3 O13 K1 88.33(18) 2_656 4_566 ?
W6 O18 K3 137.3(3) . . ?
W4 O16 K2 140.0(3) . . ?
W4 O16 K2 97.9(3) . 3_766 ?
K2 O16 K2 113.1(3) . 3_766 ?
K1 O1W K3 92.2(2) . 3_666 ?
Na2 O3W K2 92.8(6) . . ?
Na1 O12W K5 83.3(3) . 3_666 ?
W5 K4 W5 88.8(3) . 2_656 ?
W5 K4 K3 110.2(2) 2_656 . ?
W5 K4 K3 110.2(2) . 2_656 ?
W5 K4 K3 63.71(8) 2_656 2_656 ?
W5 K4 K3 63.71(8) . . ?
K3 K4 K3 172.1(3) 2_656 . ?
O7 K4 W5 29.94(15) 2_656 2_656 ?
O7 K4 W5 75.9(3) . 2_656 ?
O7 K4 W5 75.9(3) 2_656 . ?
O7 K4 W5 29.94(15) . . ?
O7 K4 K3 80.24(17) . 2_656 ?
O7 K4 K3 93.6(2) 2_656 2_656 ?
O7 K4 K3 80.24(17) 2_656 . ?
O7 K4 K3 93.6(2) . . ?
O7 K4 O7 77.9(5) 2_656 . ?
O7 K4 O17 68.5(3) 2_656 . ?
O7 K4 O17 68.5(3) . 2_656 ?
O7 K4 O17 56.4(3) . . ?
O7 K4 O17 56.4(3) 2_656 2_656 ?
O7 K4 O8W 82.4(3) 2_656 2_656 ?
O7 K4 O8W 147.7(4) . 2_656 ?
O7 K4 O8W 82.4(3) . . ?
O7 K4 O8W 147.7(4) 2_656 . ?
O17 K4 W5 27.31(15) . . ?
O17 K4 W5 92.5(3) 2_656 . ?
O17 K4 W5 27.31(15) 2_656 2_656 ?
O17 K4 W5 92.5(3) . 2_656 ?
O17 K4 K3 135.1(3) 2_656 . ?
O17 K4 K3 37.84(14) 2_656 2_656 ?
O17 K4 K3 37.84(14) . . ?
O17 K4 K3 135.1(3) . 2_656 ?
O17 K4 O17 107.4(5) . 2_656 ?
O8W K4 W5 74.3(2) 2_656 2_656 ?
O8W K4 W5 157.7(4) . 2_656 ?
O8W K4 W5 157.7(4) 2_656 . ?
O8W K4 W5 74.3(2) . . ?
O8W K4 K3 108.1(2) 2_656 . ?
O8W K4 K3 108.1(2) . 2_656 ?
O8W K4 K3 75.69(19) 2_656 2_656 ?
O8W K4 K3 75.69(19) . . ?
O8W K4 O17 136.7(3) 2_656 . ?
O8W K4 O17 79.3(2) . . ?
O8W K4 O17 136.7(3) . 2_656 ?
O8W K4 O17 79.3(2) 2_656 2_656 ?
O8W K4 O8W 125.5(6) . 2_656 ?
O7W K4 W5 135.58(14) . 2_656 ?
O7W K4 W5 135.58(14) . . ?
O7W K4 K3 93.94(17) . . ?
O7W K4 K3 93.94(17) . 2_656 ?
O7W K4 O7 141.0(2) . . ?
O7W K4 O7 141.0(2) . 2_656 ?
O7W K4 O17 126.3(2) . . ?
O7W K4 O17 126.3(2) . 2_656 ?
O7W K4 O8W 62.7(3) . . ?
O7W K4 O8W 62.7(3) . 2_656 ?
W2 O14 K3 99.4(3) . 3_676 ?
O1 C1 H1A 109.0 . . ?
O1 C1 H1B 109.0 . . ?
O1 C1 C3 112.8(8) . . ?
H1A C1 H1B 107.8 . . ?
C3 C1 H1A 109.0 . . ?
C3 C1 H1B 109.0 . . ?
O2 C2 H2A 109.3 . . ?
O2 C2 H2B 109.3 . . ?
O2 C2 C3 111.8(8) . . ?
H2A C2 H2B 107.9 . . ?
C3 C2 H2A 109.3 . . ?
C3 C2 H2B 109.3 . . ?
H1C N1 H1D 109.5 . . ?
H1C N1 H1E 109.5 . . ?
H1D N1 H1E 109.5 . . ?
C3 N1 H1C 109.5 . . ?
C3 N1 H1D 109.5 . . ?
C3 N1 H1E 109.5 . . ?
Na2 O4W K2 95.2(5) . . ?
C2 C3 C1 112.2(10) . . ?
C2 C3 C4 110.4(9) . . ?
N1 C3 C1 108.6(9) . . ?
N1 C3 C2 109.5(9) . . ?
N1 C3 C4 108.5(10) . . ?
C4 C3 C1 107.5(9) . . ?
C3 C4 H4A 109.5 . . ?
C3 C4 H4B 109.5 . . ?
C3 C4 H4C 109.5 . . ?
H4A C4 H4B 109.5 . . ?
H4A C4 H4C 109.5 . . ?
H4B C4 H4C 109.5 . . ?
O6 Na2 K2 90.8(6) . . ?
O6 Na2 O10W 80.7(10) . . ?
O3W Na2 K2 44.4(4) . . ?
O3W Na2 O6 80.8(5) . . ?
O3W Na2 O10W 120.4(12) . . ?
O4W Na2 K2 43.1(4) . . ?
O4W Na2 O6 120.5(10) . . ?
O4W Na2 O3W 83.2(6) . . ?
O4W Na2 O10W 152.0(12) . . ?
O9W Na2 K2 96.2(10) . . ?
O9W Na2 O6 90.1(9) . . ?
O9W Na2 O3W 138.9(13) . . ?
O9W Na2 O4W 67.1(9) . . ?
O9W Na2 O10W 97.1(12) . . ?
O10W Na2 K2 164.2(11) . . ?

loop_
_geom_bond_atom_site_label_1
_geom_bond_atom_site_label_2
_geom_bond_distance
_geom_bond_site_symmetry_2
_geom_bond_publ_flag
W1 W3 3.2380(5) . ?
W1 K1 3.553(2) 4_566 ?
W1 O11 2.229(5) . ?
W1 O1 2.256(7) . ?
W1 O7 1.895(6) . ?
W1 O5 1.935(7) . ?
W1 O19 1.765(7) . ?
W1 O13 1.749(6) . ?
W3 W4 3.2195(5) . ?
W3 Mn1 3.1843(15) . ?
W3 K2 3.889(2) 2_756 ?
W3 O11 2.286(7) . ?
W3 O3 2.142(7) . ?
W3 O9 1.951(6) . ?
W3 O5 1.918(6) . ?
W3 O15 1.733(7) . ?
W3 O21 1.759(7) . ?
W5 W6 3.2126(5) . ?
W5 Mn1 3.2375(15) . ?
W5 K1 3.739(2) 3_666 ?
W5 K5 4.125(3) . ?
W5 O4 2.156(7) . ?
W5 O11 2.302(6) . ?
W5 O10 1.957(6) . ?
W5 O7 1.938(6) . ?
W5 O23 1.760(7) . ?
W5 O17 1.730(7) . ?
W5 K4 3.732(9) . ?
W4 W2 3.2384(6) . ?
W4 Mn1 3.1903(14) . ?
W4 K1 3.752(2) . ?
W4 K2 3.668(2) 3_766 ?
W4 O12 2.237(6) . ?
W4 O3 2.160(6) . ?
W4 O9 1.944(7) . ?
W4 O6 1.947(7) . ?
W4 O22 1.754(6) . ?
W4 O16 1.727(7) . ?
W2 K3 3.761(3) 3_676 ?
W2 O12 2.226(7) . ?
W2 O2 2.262(6) . ?
W2 O6 1.916(7) . ?
W2 O8 1.906(7) . ?
W2 O20 1.755(7) . ?
W2 O14 1.735(8) . ?
W6 Mn1 3.2205(14) . ?
W6 K1 3.660(2) . ?
W6 O4 2.136(6) . ?
W6 O12 2.274(6) . ?
W6 O10 1.944(7) . ?
W6 O8 1.935(8) . ?
W6 O24 1.751(6) . ?
W6 O18 1.746(7) . ?
Mn1 O4 1.905(7) . ?
Mn1 O11 1.898(7) . ?
Mn1 O12 1.940(6) . ?
Mn1 O3 1.880(6) . ?
Mn1 O2 1.879(7) . ?
Mn1 O1 1.881(6) . ?
K1 W1 3.553(2) 4_565 ?
K1 O12 3.299(7) . ?
K1 O9 2.832(6) . ?
K1 O10 2.669(7) . ?
K1 O22 3.182(8) . ?
K1 O23 2.975(7) 3_666 ?
K1 O17 3.179(9) 3_666 ?
K1 O19 2.657(6) 4_565 ?
K1 O24 3.067(8) . ?
K1 O13 3.012(8) 4_565 ?
K1 O1W 2.708(7) . ?
K5 K1 4.040(2) 3_666 ?
K5 K1 4.040(2) 4_566 ?
K5 Na1 3.539(4) 4_566 ?
K5 Na1 3.539(4) 3_666 ?
K5 O23 2.652(7) 2_656 ?
K5 O23 2.652(7) . ?
K5 O19 2.953(7) . ?
K5 O19 2.953(7) 2_656 ?
K5 O24 2.758(7) 4_566 ?
K5 O24 2.758(7) 3_666 ?
K5 O12W 2.946(8) 4_566 ?
K5 O12W 2.946(8) 3_666 ?
K2 W3 3.890(2) 2_756 ?
K2 W4 3.668(2) 3_766 ?
K2 O5 2.877(7) 2_756 ?
K2 O22 2.905(7) 3_766 ?
K2 O15 2.793(7) . ?
K2 O15 3.158(7) 2_756 ?
K2 O16 2.824(7) . ?
K2 O16 3.008(7) 3_766 ?
K2 O3W 2.886(9) . ?
K2 O4W 2.825(12) . ?
K2 O2W 2.922(16) . ?
K2 Na2 4.12(2) . ?
K3 W2 3.761(3) 3_676 ?
K3 K1 4.152(4) 3_666 ?
K3 O8 2.906(9) 3_676 ?
K3 O17 2.675(7) . ?
K3 O13 2.947(7) 2_656 ?
K3 O18 3.080(8) . ?
K3 O1W 3.048(8) 3_666 ?
K3 K4 4.325(3) . ?
K3 O14 3.065(9) 3_676 ?
K3 O6W 2.965(10) . ?
K3 O5W 2.821(9) . ?
Na1 K5 3.539(4) 3_666 ?
Na1 K2 4.568(5) 3_766 ?
Na1 O22 2.414(7) . ?
Na1 O20 2.407(9) . ?
Na1 O21 2.469(7) 4_565 ?
Na1 O19 2.368(8) 4_565 ?
Na1 O24 2.460(8) . ?
Na1 O12W 2.331(8) . ?
O2 C2 1.434(12) . ?
O6 Na2 2.90(2) . ?
O1 C1 1.402(12) . ?
O7 K4 2.700(12) . ?
O5 K2 2.877(7) 2_756 ?
O8 K3 2.906(8) 3_676 ?
O22 K2 2.905(7) 3_766 ?
O15 K2 3.158(7) 2_756 ?
O23 K1 2.975(7) 3_666 ?
O21 Na1 2.469(7) 4_566 ?
O17 K1 3.179(8) 3_666 ?
O17 K4 3.071(10) . ?
O19 K1 2.657(6) 4_566 ?
O19 Na1 2.368(8) 4_566 ?
O24 K5 2.758(7) 3_666 ?
O13 K1 3.012(8) 4_566 ?
O13 K3 2.947(7) 2_656 ?
O16 K2 3.008(7) 3_766 ?
O1W K3 3.048(8) 3_666 ?
O3W Na2 2.799(19) . ?
O12W K5 2.946(8) 3_666 ?
K4 W5 3.732(9) 2_656 ?
K4 K3 4.325(3) 2_656 ?
K4 O7 2.700(12) 2_656 ?
K4 O17 3.071(10) 2_656 ?
K4 O8W 2.957(15) . ?
K4 O8W 2.957(15) 2_656 ?
K4 O7W 2.70(2) . ?
O14 K3 3.065(9) 3_676 ?
C1 H1A 0.9700 . ?
C1 H1B 0.9700 . ?
C1 C3 1.550(15) . ?
C2 H2A 0.9700 . ?
C2 H2B 0.9700 . ?
C2 C3 1.506(14) . ?
N1 H1C 0.8900 . ?
N1 H1D 0.8900 . ?
N1 H1E 0.8900 . ?
N1 C3 1.499(14) . ?
O4W Na2 2.75(3) . ?
C3 C4 1.527(15) . ?
C4 H4A 0.9600 . ?
C4 H4B 0.9600 . ?
C4 H4C 0.9600 . ?
Na2 O9W 2.31(3) . ?
Na2 O10W 2.91(5) . ?

loop_
_geom_torsion_atom_site_label_1
_geom_torsion_atom_site_label_2
_geom_torsion_atom_site_label_3
_geom_torsion_atom_site_label_4
_geom_torsion
_geom_torsion_site_symmetry_1
_geom_torsion_site_symmetry_2
_geom_torsion_site_symmetry_3
_geom_torsion_site_symmetry_4
_geom_torsion_publ_flag
W1 W3 O15 K2 10.3(4) . . . 2_756 ?
W1 W3 O15 K2 -119.8(5) . . . . ?
W1 W3 O21 Na1 -40.6(4) . . . 4_566 ?
W1 O1 C1 C3 -177.5(6) . . . . ?
W3 W1 O7 W5 15.9(5) . . . . ?
W3 W1 O7 K4 -147.1(4) . . . . ?
W3 W1 O19 K1 138.9(2) . . . 4_566 ?
W3 W1 O19 K5 -112.0(4) . . . . ?
W3 W1 O19 Na1 27.7(4) . . . 4_566 ?
W3 W1 O13 K1 -105.2(2) . . . 4_566 ?
W3 W1 O13 K3 163.8(4) . . . 2_656 ?
W3 W4 O22 K1 27.5(3) . . . . ?
W3 W4 O22 K2 -95.3(3) . . . 3_766 ?
W3 W4 O22 Na1 108.6(5) . . . . ?
W3 W4 O16 K2 122.7(2) . . . 3_766 ?
W3 W4 O16 K2 -18.7(6) . . . . ?
W3 Mn1 O11 W1 93.8(3) . . . . ?
W3 Mn1 O11 W5 -172.1(3) . . . . ?
W3 Mn1 O3 W4 101.1(4) . . . . ?
W3 Mn1 O2 W2 87.2(3) . . . . ?
W3 Mn1 O2 C2 -47.0(7) . . . . ?
W3 Mn1 O1 W1 -42.7(2) . . . . ?
W3 Mn1 O1 C1 92.1(7) . . . . ?
W5 W6 O24 K1 -24.5(3) . . . . ?
W5 W6 O24 K5 67.4(6) . . . 3_666 ?
W5 W6 O24 Na1 -108.6(5) . . . . ?
W5 W6 O18 K3 -1.5(5) . . . . ?
W5 Mn1 O11 W1 -94.1(3) . . . . ?
W5 Mn1 O11 W3 172.1(3) . . . . ?
W5 Mn1 O3 W3 -12.6(4) . . . . ?
W5 Mn1 O3 W4 88.5(3) . . . . ?
W5 Mn1 O2 W2 -88.2(3) . . . . ?
W5 Mn1 O2 C2 137.6(5) . . . . ?
W5 Mn1 O1 W1 46.6(2) . . . . ?
W5 Mn1 O1 C1 -178.6(7) . . . . ?
W4 W3 O15 K2 141.8(2) . . . 2_756 ?
W4 W3 O15 K2 11.8(6) . . . . ?
W4 W3 O21 Na1 -167.5(3) . . . 4_566 ?
W4 W2 O20 Na1 43.9(4) . . . . ?
W4 W2 O14 K3 -149.86(15) . . . 3_676 ?
W4 Mn1 O11 W1 137.1(2) . . . . ?
W4 Mn1 O11 W3 43.34(17) . . . . ?
W4 Mn1 O11 W5 -128.77(17) . . . . ?
W4 Mn1 O3 W3 -101.1(4) . . . . ?
W4 Mn1 O2 W2 42.3(2) . . . . ?
W4 Mn1 O2 C2 -91.9(6) . . . . ?
W4 Mn1 O1 W1 -84.7(3) . . . . ?
W4 Mn1 O1 C1 50.1(8) . . . . ?
W2 W4 O22 K1 -99.87(16) . . . . ?
W2 W4 O22 K2 137.3(2) . . . 3_766 ?
W2 W4 O22 Na1 -18.8(5) . . . . ?
W2 W4 O16 K2 -105.8(3) . . . 3_766 ?
W2 W4 O16 K2 112.8(6) . . . . ?
W2 O2 C2 C3 170.3(7) . . . . ?
W6 W5 O23 K1 -78.2(3) . . . 3_666 ?
W6 W5 O23 K5 176.8(3) . . . . ?
W6 W5 O17 K1 109.19(13) . . . 3_666 ?
W6 W5 O17 K3 10.6(9) . . . . ?
W6 W5 O17 K4 -112.8(2) . . . . ?
W6 Mn1 O11 W1 -135.3(2) . . . . ?
W6 Mn1 O11 W3 130.91(16) . . . . ?
W6 Mn1 O11 W5 -41.19(18) . . . . ?
W6 Mn1 O3 W3 -91.8(3) . . . . ?
W6 Mn1 O3 W4 9.3(4) . . . . ?
W6 Mn1 O2 W2 -45.2(2) . . . . ?
W6 Mn1 O2 C2 -179.4(6) . . . . ?
W6 Mn1 O1 W1 89.4(3) . . . . ?
W6 Mn1 O1 C1 -135.8(6) . . . . ?
Mn1 W3 O15 K2 90.9(3) . . . 2_756 ?
Mn1 W3 O15 K2 -39.1(7) . . . . ?
Mn1 W3 O21 Na1 -88.7(4) . . . 4_566 ?
Mn1 W5 O23 K1 -157.15(9) . . . 3_666 ?
Mn1 W5 O23 K5 97.9(5) . . . . ?
Mn1 W5 O17 K1 159.09(9) . . . 3_666 ?
Mn1 W5 O17 K3 60.5(10) . . . . ?
Mn1 W5 O17 K4 -62.9(3) . . . . ?
Mn1 W4 O22 K1 -48.7(3) . . . . ?
Mn1 W4 O22 K2 -171.54(8) . . . 3_766 ?
Mn1 W4 O22 Na1 32.4(7) . . . . ?
Mn1 W4 O16 K2 172.04(9) . . . 3_766 ?
Mn1 W4 O16 K2 30.7(9) . . . . ?
Mn1 W6 O24 K1 51.0(3) . . . . ?
Mn1 W6 O24 K5 143.0(4) . . . 3_666 ?
Mn1 W6 O24 Na1 -33.0(7) . . . . ?
Mn1 W6 O18 K3 -52.6(7) . . . . ?
Mn1 O2 C2 C3 -63.6(10) . . . . ?
Mn1 O1 C1 C3 54.6(11) . . . . ?
K1 W1 O7 W5 -122.9(3) 4_566 . . . ?
K1 W1 O7 K4 74.1(5) 4_566 . . . ?
K1 W1 O19 K5 109.1(5) 4_566 . . . ?
K1 W1 O19 Na1 -111.2(5) 4_566 . . 4_566 ?
K1 W1 O13 K3 -91.1(7) 4_566 . . 2_656 ?
K1 W5 O23 K5 -105.0(5) 3_666 . . . ?
K1 W5 O17 K3 -98.6(9) 3_666 . . . ?
K1 W5 O17 K4 138.0(3) 3_666 . . . ?
K1 W4 O22 K2 -122.8(3) . . . 3_766 ?
K1 W4 O22 Na1 81.1(5) . . . . ?
K1 W4 O16 K2 50.3(4) . . . 3_766 ?
K1 W4 O16 K2 -91.1(6) . . . . ?
K1 W6 O24 K5 91.9(5) . . . 3_666 ?
K1 W6 O24 Na1 -84.0(5) . . . . ?
K1 W6 O18 K3 69.6(6) . . . . ?
K5 W5 O23 K1 105.0(5) . . . 3_666 ?
K5 W5 O17 K1 -47.26(16) . . . 3_666 ?
K5 W5 O17 K3 -145.8(9) . . . . ?
K5 W5 O17 K4 90.7(3) . . . . ?
K2 W3 O15 K2 -130.0(7) 2_756 . . . ?
K2 W3 O21 Na1 35.4(5) 2_756 . . 4_566 ?
K2 W4 O22 K1 122.8(3) 3_766 . . . ?
K2 W4 O22 Na1 -156.0(7) 3_766 . . . ?
K2 W4 O16 K2 -141.4(8) 3_766 . . . ?
K3 W2 O20 Na1 -122.6(4) 3_676 . . . ?
O4 W5 O23 K1 -132.6(6) . . . 3_666 ?
O4 W5 O23 K5 122.4(7) . . . . ?
O4 W5 O17 K1 150.2(2) . . . 3_666 ?
O4 W5 O17 K3 51.6(9) . . . . ?
O4 W5 O17 K4 -71.8(3) . . . . ?
O4 W6 O24 K1 30.2(8) . . . . ?
O4 W6 O24 K5 122.2(6) . . . 3_666 ?
O4 W6 O24 Na1 -53.8(10) . . . . ?
O4 W6 O18 K3 -43.0(6) . . . . ?
O4 Mn1 O11 W1 -96.3(3) . . . . ?
O4 Mn1 O11 W3 170.0(3) . . . . ?
O4 Mn1 O11 W5 -2.1(2) . . . . ?
O4 Mn1 O3 W3 -55.1(10) . . . . ?
O4 Mn1 O3 W4 46.0(11) . . . . ?
O4 Mn1 O2 W2 -84.5(3) . . . . ?
O4 Mn1 O2 C2 141.3(6) . . . . ?
O4 Mn1 O1 W1 86.1(3) . . . . ?
O4 Mn1 O1 C1 -139.1(7) . . . . ?
O11 W1 O7 W5 20.2(3) . . . . ?
O11 W1 O7 K4 -142.8(5) . . . . ?
O11 W1 O19 K1 -177.1(2) . . . 4_566 ?
O11 W1 O19 K5 -68.0(4) . . . . ?
O11 W1 O19 Na1 71.7(5) . . . 4_566 ?
O11 W1 O13 K1 -178.9(6) . . . 4_566 ?
O11 W1 O13 K3 90.1(9) . . . 2_656 ?
O11 W3 O15 K2 -63.6(11) . . . . ?
O11 W3 O15 K2 66.5(9) . . . 2_756 ?
O11 W3 O21 Na1 -83.8(5) . . . 4_566 ?
O11 W5 O23 K1 -163.9(2) . . . 3_666 ?
O11 W5 O23 K5 91.1(5) . . . . ?
O11 W5 O17 K1 -178.6(6) . . . 3_666 ?
O11 W5 O17 K3 82.8(11) . . . . ?
O11 W5 O17 K4 -40.6(9) . . . . ?
O11 Mn1 O3 W3 -3.0(3) . . . . ?
O11 Mn1 O3 W4 98.1(3) . . . . ?
O11 Mn1 O1 W1 2.2(3) . . . . ?
O11 Mn1 O1 C1 137.0(7) . . . . ?
O12 W4 O22 K1 -56.5(2) . . . . ?
O12 W4 O22 K2 -179.3(3) . . . 3_766 ?
O12 W4 O22 Na1 24.6(5) . . . . ?
O12 W4 O16 K2 -153.3(9) . . . 3_766 ?
O12 W4 O16 K2 65.3(15) . . . . ?
O12 W2 O20 Na1 1.3(5) . . . . ?
O12 W2 O14 K3 -73.0(8) . . . 3_676 ?
O12 W6 O24 K1 58.9(2) . . . . ?
O12 W6 O24 K5 150.9(5) . . . 3_666 ?
O12 W6 O24 Na1 -25.1(5) . . . . ?
O12 W6 O18 K3 -87.5(12) . . . . ?
O12 Mn1 O11 W1 -179.3(3) . . . . ?
O12 Mn1 O11 W3 87.0(3) . . . . ?
O12 Mn1 O11 W5 -85.1(3) . . . . ?
O12 Mn1 O3 W3 -101.0(3) . . . . ?
O12 Mn1 O3 W4 0.1(3) . . . . ?
O12 Mn1 O2 W2 -1.2(3) . . . . ?
O12 Mn1 O2 C2 -135.3(6) . . . . ?
O3 W3 O15 K2 100.2(3) . . . 2_756 ?
O3 W3 O15 K2 -29.8(6) . . . . ?
O3 W3 O21 Na1 -109.6(7) . . . 4_566 ?
O3 W4 O22 K1 -29.3(8) . . . . ?
O3 W4 O22 K2 -152.2(6) . . . 3_766 ?
O3 W4 O22 Na1 51.8(11) . . . . ?
O3 W4 O16 K2 22.4(7) . . . . ?
O3 W4 O16 K2 163.8(3) . . . 3_766 ?
O3 Mn1 O11 W1 96.5(3) . . . . ?
O3 Mn1 O11 W3 2.8(2) . . . . ?
O3 Mn1 O11 W5 -169.4(3) . . . . ?
O3 Mn1 O2 W2 83.0(3) . . . . ?
O3 Mn1 O2 C2 -51.2(6) . . . . ?
O3 Mn1 O1 W1 -82.7(3) . . . . ?
O3 Mn1 O1 C1 52.1(7) . . . . ?
O2 W2 O20 Na1 1.5(17) . . . . ?
O2 W2 O14 K3 -72.9(2) . . . 3_676 ?
O2 Mn1 O3 W3 175.5(3) . . . . ?
O2 Mn1 O3 W4 -83.4(3) . . . . ?
O2 Mn1 O1 W1 -179.4(3) . . . . ?
O2 Mn1 O1 C1 -44.6(7) . . . . ?
O2 C2 C3 C1 64.4(12) . . . . ?
O2 C2 C3 N1 -56.3(12) . . . . ?
O2 C2 C3 C4 -175.8(9) . . . . ?
O9 W3 O15 K2 174.8(3) . . . 2_756 ?
O9 W3 O15 K2 44.7(7) . . . . ?
O9 W3 O21 Na1 -168.6(4) . . . 4_566 ?
O9 W4 O22 K1 30.7(3) . . . . ?
O9 W4 O22 K2 -92.1(3) . . . 3_766 ?
O9 W4 O22 Na1 111.8(6) . . . . ?
O9 W4 O16 K2 -52.2(7) . . . . ?
O9 W4 O16 K2 89.2(3) . . . 3_766 ?
O10 W5 O23 K1 -77.7(3) . . . 3_666 ?
O10 W5 O23 K5 177.3(5) . . . . ?
O10 W5 O17 K1 76.2(3) . . . 3_666 ?
O10 W5 O17 K3 -22.4(10) . . . . ?
O10 W5 O17 K4 -145.9(3) . . . . ?
O10 W6 O24 K1 -28.2(3) . . . . ?
O10 W6 O24 K5 63.8(5) . . . 3_666 ?
O10 W6 O24 Na1 -112.2(6) . . . . ?
O10 W6 O18 K3 32.4(6) . . . . ?
O6 W4 O22 K1 -129.5(2) . . . . ?
O6 W4 O22 K2 107.7(3) . . . 3_766 ?
O6 W4 O22 Na1 -48.4(6) . . . . ?
O6 W4 O16 K2 107.2(6) . . . . ?
O6 W4 O16 K2 -111.4(3) . . . 3_766 ?
O6 W2 O20 Na1 76.5(5) . . . . ?
O6 W2 O14 K3 -153.7(2) . . . 3_676 ?
O1 W1 O7 W5 91.2(4) . . . . ?
O1 W1 O7 K4 -71.8(5) . . . . ?
O1 W1 O19 K1 -173.9(11) . . . 4_566 ?
O1 W1 O19 K5 -64.8(14) . . . . ?
O1 W1 O19 Na1 74.8(14) . . . 4_566 ?
O1 W1 O13 K1 175.6(2) . . . 4_566 ?
O1 W1 O13 K3 84.5(7) . . . 2_656 ?
O1 Mn1 O11 W1 -2.2(3) . . . . ?
O1 Mn1 O11 W3 -96.0(3) . . . . ?
O1 Mn1 O11 W5 91.9(3) . . . . ?
O1 Mn1 O3 W3 80.9(3) . . . . ?
O1 Mn1 O3 W4 -178.0(3) . . . . ?
O1 Mn1 O2 W2 -178.3(3) . . . . ?
O1 Mn1 O2 C2 47.6(6) . . . . ?
O1 C1 C3 C2 -59.3(12) . . . . ?
O1 C1 C3 N1 62.0(11) . . . . ?
O1 C1 C3 C4 179.2(9) . . . . ?
O7 W1 O19 K1 -101.4(3) . . . 4_566 ?
O7 W1 O19 K5 7.7(4) . . . . ?
O7 W1 O19 Na1 147.4(4) . . . 4_566 ?
O7 W1 O13 K1 97.0(3) . . . 4_566 ?
O7 W1 O13 K3 5.9(8) . . . 2_656 ?
O7 W5 O23 K1 123.4(2) . . . 3_666 ?
O7 W5 O23 K5 18.4(5) . . . . ?
O7 W5 O17 K1 -124.6(2) . . . 3_666 ?
O7 W5 O17 K3 136.9(9) . . . . ?
O7 W5 O17 K4 13.4(3) . . . . ?
O5 W1 O7 W5 39.0(8) . . . . ?
O5 W1 O7 K4 -124.0(6) . . . . ?
O5 W1 O19 K1 107.3(3) . . . 4_566 ?
O5 W1 O19 K5 -143.6(4) . . . . ?
O5 W1 O19 Na1 -3.9(5) . . . 4_566 ?
O5 W1 O13 K1 -103.8(3) . . . 4_566 ?
O5 W1 O13 K3 165.1(7) . . . 2_656 ?
O5 W3 O15 K2 14.3(3) . . . 2_756 ?
O5 W3 O15 K2 -115.7(6) . . . . ?
O5 W3 O21 Na1 -10.0(5) . . . 4_566 ?
O8 W2 O20 Na1 -73.9(5) . . . . ?
O8 W2 O14 K3 6.6(3) . . . 3_676 ?
O8 W6 O24 K1 130.8(3) . . . . ?
O8 W6 O24 K5 -137.2(5) . . . 3_666 ?
O8 W6 O24 Na1 46.8(6) . . . . ?
O8 W6 O18 K3 -129.1(5) . . . . ?
O22 W4 O16 K2 -150.3(6) . . . . ?
O22 W4 O16 K2 -8.9(4) . . . 3_766 ?
O15 W3 O21 Na1 88.3(5) . . . 4_566 ?
O23 W5 O17 K1 -21.4(3) . . . 3_666 ?
O23 W5 O17 K3 -120.0(9) . . . . ?
O23 W5 O17 K4 116.5(3) . . . . ?
O20 W2 O14 K3 107.1(3) . . . 3_676 ?
O21 W3 O15 K2 -86.0(3) . . . 2_756 ?
O21 W3 O15 K2 144.0(6) . . . . ?
O17 W5 O23 K1 23.4(3) . . . 3_666 ?
O17 W5 O23 K5 -81.6(5) . . . . ?
O19 W1 O7 W5 -76.3(4) . . . . ?
O19 W1 O7 K4 120.7(5) . . . . ?
O19 W1 O13 K1 -4.2(3) . . . 4_566 ?
O19 W1 O13 K3 -95.2(7) . . . 2_656 ?
O24 W6 O18 K3 128.6(5) . . . . ?
O13 W1 O7 W5 177.4(4) . . . . ?
O13 W1 O7 K4 14.4(6) . . . . ?
O13 W1 O19 K1 4.9(4) . . . 4_566 ?
O13 W1 O19 K5 114.0(4) . . . . ?
O13 W1 O19 Na1 -106.3(5) . . . 4_566 ?
O18 W6 O24 K1 -130.1(3) . . . . ?
O18 W6 O24 K5 -38.1(6) . . . 3_666 ?
O18 W6 O24 Na1 145.9(5) . . . . ?
O16 W4 O22 K1 132.2(3) . . . . ?
O16 W4 O22 K2 9.3(4) . . . 3_766 ?
O16 W4 O22 Na1 -146.7(6) . . . . ?
K4 W5 O23 K1 80.7(2) . . . 3_666 ?
K4 W5 O23 K5 -24.2(6) . . . . ?
K4 W5 O17 K1 -138.0(3) . . . 3_666 ?
K4 W5 O17 K3 123.4(10) . . . . ?
O14 W2 O20 Na1 -178.8(5) . . . . ?
